data_2208727
loop_
_publ_author_name
'Shea-Lin Ng'
'Venkataraya Shettigar'
'Ibrahim Abdul Razak'
'Hoong-Kun Fun'
'P. S. Patil'
'S. M. Dharmaprakash'

_publ_section_title
;
 1-(4-Bromophenyl)-3-(3,4-dimethoxyphenyl)prop-2-en-1-one
;
_journal_coeditor_code SJ2021
_journal_issue 4
_journal_name_full 'Acta Crystallographica Section E'
_journal_page_first o1570
_journal_page_last o1572
_journal_paper_doi 10.1107/S1600536806010099
_journal_volume 62
_journal_year 2006
_chemical_formula_iupac 'C17 H15 Br O3'
_chemical_formula_moiety 'C17 H15 Br O3'
_chemical_formula_sum 'C17 H15 Br O3'
_chemical_formula_weight 347.20
_chemical_name_systematic
;
1-(4-bromophenyl)-3-(3,4-dimethoxyphenyl)prop-2-en-1-one
;
_space_group_IT_number 14
_symmetry_cell_setting monoclinic
_symmetry_space_group_name_Hall '-P 2ybc'
_symmetry_space_group_name_H-M 'P 1 21/c 1'
_atom_sites_solution_hydrogens geom
_atom_sites_solution_primary direct
_atom_sites_solution_secondary difmap
_audit_creation_method SHELXL-97
_cell_angle_alpha 90.00
_cell_angle_beta 112.8850(10)
_cell_angle_gamma 90.00
_cell_formula_units_Z 8
_cell_length_a 31.3937(5)
_cell_length_b 4.01390(10)
_cell_length_c 25.2400(4)
_cell_measurement_reflns_used 8323
_cell_measurement_temperature 100.00(10)
_cell_measurement_theta_max 30.17
_cell_measurement_theta_min 0.70
_cell_volume 2930.17(10)
_computing_cell_refinement APEX2
_computing_data_collection 'APEX2 (Bruker, 2005)'
_computing_data_reduction 'SAINT (Bruker, 2005)'
_computing_molecular_graphics SHELXTL
_computing_publication_material
;
SHELXTL, PARST (Nardelli, 1995) and PLATON (Spek, 2003)
;
_computing_structure_refinement SHELXTL
_computing_structure_solution 'SHELXTL (Sheldrick, 1998)'
_diffrn_ambient_temperature 297(2)
_diffrn_detector_area_resol_mean 8.33
_diffrn_measured_fraction_theta_full 0.999
_diffrn_measured_fraction_theta_max 0.999
_diffrn_measurement_device_type
;
Bruker SMART APEXII CCD area-detector diffractometer
;
_diffrn_measurement_method '\w scans'
_diffrn_radiation_monochromator graphite
_diffrn_radiation_source 'fine-focus sealed tube'
_diffrn_radiation_type MoK\a
_diffrn_radiation_wavelength 0.71073
_diffrn_reflns_av_R_equivalents 0.0676
_diffrn_reflns_av_sigmaI/netI 0.0417
_diffrn_reflns_limit_h_max 43
_diffrn_reflns_limit_h_min -44
_diffrn_reflns_limit_k_max 5
_diffrn_reflns_limit_k_min -5
_diffrn_reflns_limit_l_max 35
_diffrn_reflns_limit_l_min -35
_diffrn_reflns_number 82050
_diffrn_reflns_theta_full 30.17
_diffrn_reflns_theta_max 30.17
_diffrn_reflns_theta_min 0.70
_diffrn_standards_number 0
_exptl_absorpt_coefficient_mu 2.813
_exptl_absorpt_correction_T_max 0.6403
_exptl_absorpt_correction_T_min 0.5127
_exptl_absorpt_correction_type multi-scan
_exptl_absorpt_process_details '(SADABS; Bruker, 2005)'
_exptl_crystal_colour colourless
_exptl_crystal_density_diffrn 1.574
_exptl_crystal_density_method 'not measured'
_exptl_crystal_description Block
_exptl_crystal_F_000 1408
_exptl_crystal_size_max 0.34
_exptl_crystal_size_mid 0.22
_exptl_crystal_size_min 0.17
_refine_diff_density_max 1.148
_refine_diff_density_min -0.590
_refine_ls_extinction_method none
_refine_ls_goodness_of_fit_ref 1.149
_refine_ls_hydrogen_treatment constr
_refine_ls_matrix_type full
_refine_ls_number_parameters 383
_refine_ls_number_reflns 8691
_refine_ls_number_restraints 0
_refine_ls_restrained_S_all 1.149
_refine_ls_R_factor_all 0.0759
_refine_ls_R_factor_gt 0.0476
_refine_ls_shift/su_max 0.001
_refine_ls_shift/su_mean <0.001
_refine_ls_structure_factor_coef Fsqd
_refine_ls_weighting_details 'calc w=1/[\s^2^(Fo^2^)+(0.0518P)^2^+4.4325P] where P=(Fo^2^+2Fc^2^)/3'
_refine_ls_weighting_scheme calc
_refine_ls_wR_factor_gt 0.1085
_refine_ls_wR_factor_ref 0.1257
_reflns_number_gt 6361
_reflns_number_total 8691
_reflns_threshold_expression I>2\s(I)
_cod_data_source_file sj2021.cif
_cod_data_source_block I
_cod_original_sg_symbol_H-M 'P 21/c'
_cod_database_code 2208727
_cod_database_fobs_code 2208727

loop_
_symmetry_equiv_pos_as_xyz
'x, y, z'
'-x, y+1/2, -z+1/2'
'-x, -y, -z'
'x, -y-1/2, z-1/2'

loop_
_atom_site_type_symbol
_atom_site_label
_atom_site_fract_x
_atom_site_fract_y
_atom_site_fract_z
_atom_site_U_iso_or_equiv
_atom_site_adp_type
_atom_site_calc_flag
_atom_site_refinement_flags
_atom_site_occupancy
Br Br1A 0.243195(12) 0.78363(9) 0.364808(14) 0.02544(9) Uani d . 1
O O1A 0.43095(7) 0.0101(6) 0.56496(9) 0.0234(5) Uani d . 1
O O2A 0.42737(8) -0.1186(6) 0.89719(9) 0.0220(5) Uani d . 1
O O3A 0.35971(8) 0.1809(6) 0.81993(9) 0.0230(5) Uani d . 1
C C1A 0.32055(11) 0.4319(8) 0.52842(13) 0.0200(6) Uani d . 1
H H1AA 0.3167 0.4102 0.5630 0.024 Uiso calc R 1
C C2A 0.28588(11) 0.5800(8) 0.48168(13) 0.0209(6) Uani d . 1
H H2AA 0.2591 0.6594 0.4848 0.025 Uiso calc R 1
C C3A 0.29201(11) 0.6068(8) 0.43056(13) 0.0191(6) Uani d . 1
C C4A 0.33220(11) 0.5001(8) 0.42517(13) 0.0226(7) Uani d . 1
H H4AA 0.3361 0.5261 0.3907 0.027 Uiso calc R 1
C C5A 0.36633(11) 0.3536(8) 0.47250(13) 0.0208(6) Uani d . 1
H H5AA 0.3933 0.2793 0.4694 0.025 Uiso calc R 1
C C6A 0.36112(10) 0.3151(8) 0.52451(12) 0.0170(6) Uani d . 1
C C7A 0.39851(10) 0.1403(8) 0.57288(12) 0.0166(6) Uani d . 1
C C8A 0.39496(11) 0.1302(8) 0.62956(13) 0.0193(6) Uani d . 1
H H8AA 0.3723 0.2565 0.6353 0.023 Uiso calc R 1
C C9A 0.42343(10) -0.0555(8) 0.67281(13) 0.0176(6) Uani d . 1
H H9AA 0.4452 -0.1829 0.6652 0.021 Uiso calc R 1
C C10A 0.42390(10) -0.0786(8) 0.73069(12) 0.0167(6) Uani d . 1
C C11A 0.46010(10) -0.2441(8) 0.77313(13) 0.0183(6) Uani d . 1
H H11A 0.4828 -0.3463 0.7636 0.022 Uiso calc R 1
C C12A 0.46309(11) -0.2600(8) 0.82989(13) 0.0188(6) Uani d . 1
H H12A 0.4880 -0.3666 0.8579 0.023 Uiso calc R 1
C C13A 0.42888(11) -0.1167(8) 0.84413(13) 0.0186(6) Uani d . 1
C C14A 0.39157(10) 0.0499(8) 0.80118(13) 0.0177(6) Uani d . 1
C C15A 0.38930(10) 0.0683(8) 0.74576(13) 0.0174(6) Uani d . 1
H H15A 0.3647 0.1787 0.7179 0.021 Uiso calc R 1
C C16A 0.46284(12) -0.3018(9) 0.94117(13) 0.0247(7) Uani d . 1
H H16A 0.4580 -0.2886 0.9764 0.037 Uiso calc R 1
H H16B 0.4925 -0.2088 0.9469 0.037 Uiso calc R 1
H H16C 0.4618 -0.5306 0.9297 0.037 Uiso calc R 1
C C17A 0.32040(11) 0.3401(9) 0.77819(14) 0.0239(7) Uani d . 1
H H17A 0.2999 0.4106 0.7959 0.036 Uiso calc R 1
H H17B 0.3046 0.1866 0.7477 0.036 Uiso calc R 1
H H17C 0.3302 0.5304 0.7629 0.036 Uiso calc R 1
Br Br1B 0.259531(11) -0.33561(8) 0.118474(14) 0.02385(9) Uani d . 1
O O1B 0.07025(8) 0.4369(6) 0.13351(9) 0.0243(5) Uani d . 1
O O2B 0.07315(8) 0.6055(6) 0.46870(9) 0.0221(5) Uani d . 1
O O3B 0.14034(8) 0.2929(6) 0.45771(9) 0.0232(5) Uani d . 1
C C1B 0.17931(11) 0.0004(8) 0.20441(13) 0.0215(6) Uani d . 1
H H1BA 0.1819 0.0089 0.2424 0.026 Uiso calc R 1
C C2B 0.21422(11) -0.1457(8) 0.19182(13) 0.0201(6) Uani d . 1
H H2BA 0.2400 -0.2361 0.2209 0.024 Uiso calc R 1
C C3B 0.21002(11) -0.1547(8) 0.13538(14) 0.0206(6) Uani d . 1
C C4B 0.17119(11) -0.0309(9) 0.09097(13) 0.0231(7) Uani d . 1
H H4BA 0.1685 -0.0450 0.0530 0.028 Uiso calc R 1
C C5B 0.13667(11) 0.1138(8) 0.10435(13) 0.0210(6) Uani d . 1
H H5BA 0.1106 0.1986 0.0750 0.025 Uiso calc R 1
C C6B 0.14025(10) 0.1351(8) 0.16116(13) 0.0180(6) Uani d . 1
C C7B 0.10246(11) 0.3079(8) 0.17312(13) 0.0189(6) Uani d . 1
C C8B 0.10561(11) 0.3220(8) 0.23294(13) 0.0199(6) Uani d . 1
H H8BA 0.1284 0.1990 0.2610 0.024 Uiso calc R 1
C C9B 0.07659(10) 0.5065(8) 0.24799(13) 0.0184(6) Uani d . 1
H H9BA 0.0545 0.6289 0.2189 0.022 Uiso calc R 1
C C10B 0.07605(10) 0.5351(7) 0.30545(13) 0.0177(6) Uani d . 1
C C11B 0.03993(11) 0.7034(8) 0.31231(13) 0.0182(6) Uani d . 1
H H11B 0.0171 0.8003 0.2804 0.022 Uiso calc R 1
C C12B 0.03688(10) 0.7312(8) 0.36610(13) 0.0188(6) Uani d . 1
H H12B 0.0120 0.8409 0.3696 0.023 Uiso calc R 1
C C13B 0.07146(10) 0.5927(8) 0.41405(12) 0.0185(6) Uani d . 1
C C14B 0.10847(10) 0.4181(8) 0.40762(13) 0.0186(6) Uani d . 1
C C15B 0.11055(10) 0.3916(8) 0.35430(13) 0.0182(6) Uani d . 1
H H15B 0.1350 0.2778 0.3505 0.022 Uiso calc R 1
C C16B 0.03795(12) 0.7947(9) 0.47819(15) 0.0248(7) Uani d . 1
H H16D 0.0433 0.7896 0.5183 0.037 Uiso calc R 1
H H16G 0.0082 0.7000 0.4562 0.037 Uiso calc R 1
H H16E 0.0388 1.0211 0.4664 0.037 Uiso calc R 1
C C17B 0.17875(11) 0.1205(9) 0.45376(14) 0.0244(7) Uani d . 1
H H17G 0.1996 0.0545 0.4915 0.037 Uiso calc R 1
H H17D 0.1945 0.2647 0.4370 0.037 Uiso calc R 1
H H17E 0.1679 -0.0736 0.4301 0.037 Uiso calc R 1

loop_
_atom_site_aniso_label
_atom_site_aniso_U_11
_atom_site_aniso_U_22
_atom_site_aniso_U_33
_atom_site_aniso_U_12
_atom_site_aniso_U_13
_atom_site_aniso_U_23
Br1A 0.02744(18) 0.02786(18) 0.01961(16) 0.00426(13) 0.00761(13) 0.00541(13)
O1A 0.0217(11) 0.0306(13) 0.0191(11) 0.0023(10) 0.0091(9) -0.0015(10)
O2A 0.0251(12) 0.0276(12) 0.0139(10) 0.0031(9) 0.0083(9) 0.0031(9)
O3A 0.0215(11) 0.0335(13) 0.0175(10) 0.0069(10) 0.0112(9) 0.0050(10)
C1A 0.0226(15) 0.0229(16) 0.0165(14) -0.0004(12) 0.0099(12) 0.0001(12)
C2A 0.0207(15) 0.0216(15) 0.0219(15) -0.0005(12) 0.0101(12) -0.0004(12)
C3A 0.0222(15) 0.0160(14) 0.0166(14) -0.0019(12) 0.0049(12) -0.0003(11)
C4A 0.0274(16) 0.0261(17) 0.0159(14) 0.0005(13) 0.0102(13) 0.0009(12)
C5A 0.0191(14) 0.0277(17) 0.0181(14) -0.0004(13) 0.0100(12) -0.0024(13)
C6A 0.0175(14) 0.0174(14) 0.0154(13) -0.0030(11) 0.0056(11) -0.0027(11)
C7A 0.0184(14) 0.0171(14) 0.0137(13) -0.0034(11) 0.0056(11) -0.0012(11)
C8A 0.0224(15) 0.0199(15) 0.0179(14) -0.0003(12) 0.0103(12) -0.0026(12)
C9A 0.0199(14) 0.0159(14) 0.0208(14) -0.0029(11) 0.0119(12) -0.0018(12)
C10A 0.0190(14) 0.0153(14) 0.0159(13) -0.0029(11) 0.0069(11) -0.0011(11)
C11A 0.0180(14) 0.0170(14) 0.0200(14) 0.0007(11) 0.0076(12) 0.0002(11)
C12A 0.0177(14) 0.0168(14) 0.0206(15) -0.0012(11) 0.0061(12) 0.0010(11)
C13A 0.0211(15) 0.0186(15) 0.0166(14) -0.0035(12) 0.0079(12) 0.0000(11)
C14A 0.0163(14) 0.0197(15) 0.0188(14) 0.0002(12) 0.0085(11) 0.0009(12)
C15A 0.0167(14) 0.0169(14) 0.0179(14) 0.0008(11) 0.0060(11) 0.0014(11)
C16A 0.0303(18) 0.0268(17) 0.0139(14) 0.0019(14) 0.0054(13) 0.0036(13)
C17A 0.0204(15) 0.0259(17) 0.0253(16) 0.0046(13) 0.0089(13) 0.0013(13)
Br1B 0.02636(17) 0.02407(17) 0.02475(16) 0.00156(13) 0.01390(13) -0.00020(13)
O1B 0.0241(11) 0.0312(13) 0.0172(10) 0.0020(10) 0.0077(9) 0.0034(10)
O2B 0.0253(11) 0.0271(12) 0.0169(10) 0.0028(10) 0.0115(9) -0.0003(9)
O3B 0.0237(12) 0.0314(13) 0.0134(10) 0.0065(10) 0.0061(9) 0.0013(9)
C1B 0.0254(16) 0.0267(17) 0.0118(13) -0.0010(13) 0.0065(12) -0.0007(12)
C2B 0.0209(15) 0.0251(16) 0.0132(13) 0.0000(13) 0.0054(11) 0.0008(12)
C3B 0.0185(14) 0.0194(15) 0.0254(16) -0.0030(12) 0.0102(12) -0.0028(12)
C4B 0.0279(17) 0.0255(17) 0.0170(14) 0.0007(13) 0.0099(13) 0.0009(13)
C5B 0.0257(16) 0.0227(16) 0.0136(13) -0.0003(13) 0.0065(12) 0.0014(12)
C6B 0.0195(14) 0.0167(14) 0.0163(14) -0.0035(11) 0.0052(11) -0.0002(11)
C7B 0.0193(15) 0.0168(14) 0.0189(14) -0.0038(12) 0.0058(12) -0.0007(12)
C8B 0.0204(15) 0.0226(16) 0.0175(14) 0.0004(12) 0.0082(12) 0.0014(12)
C9B 0.0211(15) 0.0168(15) 0.0175(14) -0.0035(12) 0.0078(12) -0.0002(11)
C10B 0.0213(15) 0.0136(14) 0.0180(14) -0.0025(11) 0.0074(12) -0.0015(11)
C11B 0.0192(14) 0.0176(14) 0.0159(14) 0.0008(12) 0.0049(11) 0.0003(11)
C12B 0.0160(14) 0.0169(14) 0.0234(15) -0.0006(11) 0.0078(12) -0.0031(12)
C13B 0.0205(15) 0.0184(15) 0.0159(14) -0.0028(12) 0.0064(12) -0.0036(11)
C14B 0.0177(14) 0.0182(15) 0.0173(14) 0.0002(12) 0.0040(11) 0.0018(12)
C15B 0.0195(14) 0.0167(14) 0.0195(14) -0.0004(11) 0.0087(12) -0.0016(12)
C16B 0.0283(17) 0.0263(17) 0.0261(16) 0.0035(14) 0.0174(14) -0.0026(14)
C17B 0.0227(16) 0.0251(17) 0.0222(15) 0.0052(13) 0.0053(13) -0.0011(13)

loop_
_atom_type_symbol
_atom_type_description
_atom_type_scat_dispersion_real
_atom_type_scat_dispersion_imag
_atom_type_scat_source
C C 0.0033 0.0016 'International Tables Vol C Tables 4.2.6.8 and 6.1.1.4'
H H 0.0000 0.0000 'International Tables Vol C Tables 4.2.6.8 and 6.1.1.4'
O O 0.0106 0.0060 'International Tables Vol C Tables 4.2.6.8 and 6.1.1.4'
Br Br -0.2901 2.4595 'International Tables Vol C Tables 4.2.6.8 and 6.1.1.4'

loop_
_geom_angle_atom_site_label_1
_geom_angle_atom_site_label_2
_geom_angle_atom_site_label_3
_geom_angle
C13A O2A C16A 116.9(2)
C14A O3A C17A 117.2(2)
C2A C1A C6A 121.2(3)
C2A C1A H1AA 119.4
C6A C1A H1AA 119.4
C3A C2A C1A 118.6(3)
C3A C2A H2AA 120.7
C1A C2A H2AA 120.7
C2A C3A C4A 122.0(3)
C2A C3A Br1A 119.1(2)
C4A C3A Br1A 118.9(2)
C5A C4A C3A 118.3(3)
C5A C4A H4AA 120.9
C3A C4A H4AA 120.9
C4A C5A C6A 121.6(3)
C4A C5A H5AA 119.2
C6A C5A H5AA 119.2
C5A C6A C1A 118.3(3)
C5A C6A C7A 118.5(3)
C1A C6A C7A 123.1(3)
O1A C7A C8A 121.7(3)
O1A C7A C6A 120.2(3)
C8A C7A C6A 118.1(3)
C9A C8A C7A 121.9(3)
C9A C8A H8AA 119.1
C7A C8A H8AA 119.1
C8A C9A C10A 126.6(3)
C8A C9A H9AA 116.7
C10A C9A H9AA 116.7
C11A C10A C15A 118.4(3)
C11A C10A C9A 119.3(3)
C15A C10A C9A 122.3(3)
C10A C11A C12A 121.3(3)
C10A C11A H11A 119.4
C12A C11A H11A 119.4
C13A C12A C11A 119.8(3)
C13A C12A H12A 120.1
C11A C12A H12A 120.1
O2A C13A C12A 125.6(3)
O2A C13A C14A 114.9(3)
C12A C13A C14A 119.5(3)
O3A C14A C15A 125.2(3)
O3A C14A C13A 114.5(3)
C15A C14A C13A 120.3(3)
C14A C15A C10A 120.7(3)
C14A C15A H15A 119.6
C10A C15A H15A 119.6
O2A C16A H16A 109.5
O2A C16A H16B 109.5
H16A C16A H16B 109.5
O2A C16A H16C 109.5
H16A C16A H16C 109.5
H16B C16A H16C 109.5
O3A C17A H17A 109.5
O3A C17A H17B 109.5
H17A C17A H17B 109.5
O3A C17A H17C 109.5
H17A C17A H17C 109.5
H17B C17A H17C 109.5
C13B O2B C16B 117.4(2)
C14B O3B C17B 116.6(2)
C2B C1B C6B 121.2(3)
C2B C1B H1BA 119.4
C6B C1B H1BA 119.4
C3B C2B C1B 118.8(3)
C3B C2B H2BA 120.6
C1B C2B H2BA 120.6
C2B C3B C4B 121.7(3)
C2B C3B Br1B 118.8(2)
C4B C3B Br1B 119.4(2)
C5B C4B C3B 118.6(3)
C5B C4B H4BA 120.7
C3B C4B H4BA 120.7
C4B C5B C6B 121.3(3)
C4B C5B H5BA 119.4
C6B C5B H5BA 119.4
C1B C6B C5B 118.3(3)
C1B C6B C7B 123.0(3)
C5B C6B C7B 118.7(3)
O1B C7B C8B 121.6(3)
O1B C7B C6B 119.8(3)
C8B C7B C6B 118.6(3)
C9B C8B C7B 122.0(3)
C9B C8B H8BA 119.0
C7B C8B H8BA 119.0
C8B C9B C10B 126.6(3)
C8B C9B H9BA 116.7
C10B C9B H9BA 116.7
C11B C10B C15B 118.5(3)
C11B C10B C9B 119.2(3)
C15B C10B C9B 122.3(3)
C10B C11B C12B 121.8(3)
C10B C11B H11B 119.1
C12B C11B H11B 119.1
C13B C12B C11B 119.2(3)
C13B C12B H12B 120.4
C11B C12B H12B 120.4
O2B C13B C12B 125.3(3)
O2B C13B C14B 115.1(3)
C12B C13B C14B 119.7(3)
O3B C14B C15B 125.5(3)
O3B C14B C13B 114.4(3)
C15B C14B C13B 120.1(3)
C14B C15B C10B 120.8(3)
C14B C15B H15B 119.6
C10B C15B H15B 119.6
O2B C16B H16D 109.5
O2B C16B H16G 109.5
H16D C16B H16G 109.5
O2B C16B H16E 109.5
H16D C16B H16E 109.5
H16G C16B H16E 109.5
O3B C17B H17G 109.5
O3B C17B H17D 109.5
H17G C17B H17D 109.5
O3B C17B H17E 109.5
H17G C17B H17E 109.5
H17D C17B H17E 109.5

loop_
_geom_bond_atom_site_label_1
_geom_bond_atom_site_label_2
_geom_bond_distance
Br1A C3A 1.905(3)
O1A C7A 1.228(4)
O2A C13A 1.358(4)
O2A C16A 1.432(4)
O3A C14A 1.367(4)
O3A C17A 1.425(4)
C1A C2A 1.390(4)
C1A C6A 1.396(4)
C1A H1AA 0.9300
C2A C3A 1.381(4)
C2A H2AA 0.9300
C3A C4A 1.388(4)
C4A C5A 1.388(4)
C4A H4AA 0.9300
C5A C6A 1.393(4)
C5A H5AA 0.9300
C6A C7A 1.499(4)
C7A C8A 1.478(4)
C8A C9A 1.337(4)
C8A H8AA 0.9300
C9A C10A 1.458(4)
C9A H9AA 0.9300
C10A C11A 1.390(4)
C10A C15A 1.412(4)
C11A C12A 1.400(4)
C11A H11A 0.9300
C12A C13A 1.383(4)
C12A H12A 0.9300
C13A C14A 1.417(4)
C14A C15A 1.374(4)
C15A H15A 0.9300
C16A H16A 0.9600
C16A H16B 0.9600
C16A H16C 0.9600
C17A H17A 0.9600
C17A H17B 0.9600
C17A H17C 0.9600
Br1B C3B 1.908(3)
O1B C7B 1.226(4)
O2B C13B 1.361(4)
O2B C16B 1.436(4)
O3B C14B 1.367(4)
O3B C17B 1.427(4)
C1B C2B 1.385(4)
C1B C6B 1.395(4)
C1B H1BA 0.9300
C2B C3B 1.379(4)
C2B H2BA 0.9300
C3B C4B 1.388(4)
C4B C5B 1.382(4)
C4B H4BA 0.9300
C5B C6B 1.397(4)
C5B H5BA 0.9300
C6B C7B 1.503(4)
C7B C8B 1.475(4)
C8B C9B 1.339(4)
C8B H8BA 0.9300
C9B C10B 1.461(4)
C9B H9BA 0.9300
C10B C11B 1.387(4)
C10B C15B 1.409(4)
C11B C12B 1.402(4)
C11B H11B 0.9300
C12B C13B 1.389(4)
C12B H12B 0.9300
C13B C14B 1.419(4)
C14B C15B 1.376(4)
C15B H15B 0.9300
C16B H16D 0.9600
C16B H16G 0.9600
C16B H16E 0.9600
C17B H17G 0.9600
C17B H17D 0.9600
C17B H17E 0.9600

loop_
_geom_hbond_atom_site_label_D
_geom_hbond_atom_site_label_H
_geom_hbond_atom_site_label_A
_geom_hbond_site_symmetry_A
_geom_hbond_distance_DH
_geom_hbond_distance_HA
_geom_hbond_distance_DA
_geom_hbond_angle_DHA
_geom_hbond_publ_flag
C9A H9AA O1A 1_555 0.93 2.51 2.835(4) 100 y
C4A H4AA O3A 4_565 0.93 2.34 3.180(4) 151 y
C12A H12A O1A 2_646 0.93 2.58 3.478(4) 162 y
C16A H16C O2A 1_545 0.96 2.59 3.501(4) 158 y
C9B H9BA O1B 1_555 0.93 2.51 2.832(4) 100 y
C4B H4BA O3B 4_565 0.93 2.44 3.260(4) 148 y
C12B H12B O1B 2_555 0.93 2.58 3.467(4) 159 y
C16B H16E O2B 1_565 0.96 2.57 3.475(4) 157 y

loop_
_geom_torsion_atom_site_label_1
_geom_torsion_atom_site_label_2
_geom_torsion_atom_site_label_3
_geom_torsion_atom_site_label_4
_geom_torsion
C6A C1A C2A C3A 0.7(5)
C1A C2A C3A C4A -2.0(5)
C1A C2A C3A Br1A 176.1(2)
C2A C3A C4A C5A 1.9(5)
Br1A C3A C4A C5A -176.2(2)
C3A C4A C5A C6A -0.5(5)
C4A C5A C6A C1A -0.8(5)
C4A C5A C6A C7A 177.2(3)
C2A C1A C6A C5A 0.7(5)
C2A C1A C6A C7A -177.2(3)
C5A C6A C7A O1A -6.1(4)
C1A C6A C7A O1A 171.8(3)
C5A C6A C7A C8A 174.0(3)
C1A C6A C7A C8A -8.1(4)
O1A C7A C8A C9A -8.6(5)
C6A C7A C8A C9A 171.3(3)
C7A C8A C9A C10A 178.4(3)
C8A C9A C10A C11A -170.4(3)
C8A C9A C10A C15A 8.1(5)
C15A C10A C11A C12A -1.4(5)
C9A C10A C11A C12A 177.1(3)
C10A C11A C12A C13A 1.8(5)
C16A O2A C13A C12A -3.9(5)
C16A O2A C13A C14A 176.3(3)
C11A C12A C13A O2A 179.1(3)
C11A C12A C13A C14A -1.1(5)
C17A O3A C14A C15A 2.0(5)
C17A O3A C14A C13A -177.6(3)
O2A C13A C14A O3A -0.4(4)
C12A C13A C14A O3A 179.8(3)
O2A C13A C14A C15A -180.0(3)
C12A C13A C14A C15A 0.2(5)
O3A C14A C15A C10A -179.4(3)
C13A C14A C15A C10A 0.2(5)
C11A C10A C15A C14A 0.4(5)
C9A C10A C15A C14A -178.1(3)
C6B C1B C2B C3B 0.4(5)
C1B C2B C3B C4B -2.1(5)
C1B C2B C3B Br1B 176.9(2)
C2B C3B C4B C5B 2.0(5)
Br1B C3B C4B C5B -176.9(2)
C3B C4B C5B C6B -0.3(5)
C2B C1B C6B C5B 1.2(5)
C2B C1B C6B C7B -177.5(3)
C4B C5B C6B C1B -1.2(5)
C4B C5B C6B C7B 177.5(3)
C1B C6B C7B O1B 176.0(3)
C5B C6B C7B O1B -2.6(4)
C1B C6B C7B C8B -3.0(5)
C5B C6B C7B C8B 178.3(3)
O1B C7B C8B C9B -7.6(5)
C6B C7B C8B C9B 171.4(3)
C7B C8B C9B C10B 179.0(3)
C8B C9B C10B C11B -171.7(3)
C8B C9B C10B C15B 6.9(5)
C15B C10B C11B C12B -0.5(5)
C9B C10B C11B C12B 178.2(3)
C10B C11B C12B C13B 1.4(5)
C16B O2B C13B C12B -4.1(5)
C16B O2B C13B C14B 176.6(3)
C11B C12B C13B O2B 179.0(3)
C11B C12B C13B C14B -1.7(5)
C17B O3B C14B C15B -0.1(5)
C17B O3B C14B C13B -178.8(3)
O2B C13B C14B O3B -0.6(4)
C12B C13B C14B O3B -180.0(3)
O2B C13B C14B C15B -179.4(3)
C12B C13B C14B C15B 1.2(5)
O3B C14B C15B C10B -179.0(3)
C13B C14B C15B C10B -0.3(5)
C11B C10B C15B C14B -0.1(5)
C9B C10B C15B C14B -178.7(3)

loop_
_cod_related_entry_id
_cod_related_entry_database
_cod_related_entry_code
1 ChemSpider 4790024
